data_7003850
loop_
_publ_author_name
'Kirgan, R. A.'
'Witek, P. A.'
'Moore, C.'
'Rillema, D. P.'

_publ_section_title
;
 Physical, photophysical and structural properties of ruthenium(ii)
 complexes containing a tetradentate bipyridine ligand
;
_journal_issue 24
_journal_name_full 'Dalton Transactions'
_journal_page_first 3189
_journal_page_last 3198
_journal_paper_doi 10.1039/b800531a
_journal_year 2008
_chemical_formula_sum 'C32 H26 F12 N6 P2 Ru'
_chemical_formula_weight 885.60
_chemical_name_systematic
;
?
;
_space_group_IT_number 14
_symmetry_cell_setting monoclinic
_symmetry_space_group_name_Hall '-P 2ybc'
_symmetry_space_group_name_H-M 'P 1 21/c 1'
_atom_sites_solution_hydrogens geom
_atom_sites_solution_primary direct
_atom_sites_solution_secondary difmap
_audit_creation_method SHELXL-97
_cell_angle_alpha 90.00
_cell_angle_beta 90.221(2)
_cell_angle_gamma 90.00
_cell_formula_units_Z 4
_cell_length_a 10.3470(4)
_cell_length_b 25.3692(9)
_cell_length_c 12.2177(4)
_cell_measurement_reflns_used 6426
_cell_measurement_temperature 273(2)
_cell_measurement_theta_max 23.72
_cell_measurement_theta_min 3.03
_cell_volume 3207.1(2)
_computing_cell_refinement 'Bruker SMART'
_computing_data_collection 'Bruker SMART'
_computing_data_reduction 'Bruker SAINT'
_computing_molecular_graphics 'Bruker SHELXTL'
_computing_publication_material 'Bruker SHELXTL'
_computing_structure_refinement 'SHELXL-97 (Sheldrick, 1997)'
_computing_structure_solution 'SHELXS-97 (Sheldrick, 1990)'
_diffrn_ambient_temperature 273(2)
_diffrn_measured_fraction_theta_full 0.997
_diffrn_measured_fraction_theta_max 0.997
_diffrn_measurement_device_type 'CCD area detector'
_diffrn_measurement_method 'phi and omega scans'
_diffrn_radiation_monochromator graphite
_diffrn_radiation_source 'fine-focus sealed tube'
_diffrn_radiation_type MoK\a
_diffrn_radiation_wavelength 0.71073
_diffrn_reflns_av_R_equivalents 0.1056
_diffrn_reflns_av_sigmaI/netI 0.0996
_diffrn_reflns_limit_h_max 12
_diffrn_reflns_limit_h_min -12
_diffrn_reflns_limit_k_max 31
_diffrn_reflns_limit_k_min -31
_diffrn_reflns_limit_l_max 15
_diffrn_reflns_limit_l_min -15
_diffrn_reflns_number 56339
_diffrn_reflns_theta_full 26.00
_diffrn_reflns_theta_max 26.00
_diffrn_reflns_theta_min 3.33
_exptl_absorpt_coefficient_mu 0.696
_exptl_absorpt_correction_T_max 0.9727
_exptl_absorpt_correction_T_min 0.7978
_exptl_absorpt_correction_type none
_exptl_crystal_colour lustrous
_exptl_crystal_density_diffrn 1.834
_exptl_crystal_density_meas 0
_exptl_crystal_density_method 'not measured'
_exptl_crystal_description Needle
_exptl_crystal_F_000 1768
_exptl_crystal_size_max 0.34
_exptl_crystal_size_mid 0.09
_exptl_crystal_size_min 0.04
_refine_diff_density_max 0.830
_refine_diff_density_min -0.516
_refine_diff_density_rms 0.111
_refine_ls_extinction_method none
_refine_ls_goodness_of_fit_ref 1.000
_refine_ls_hydrogen_treatment mixed
_refine_ls_matrix_type full
_refine_ls_number_parameters 478
_refine_ls_number_reflns 6281
_refine_ls_number_restraints 0
_refine_ls_restrained_S_all 1.000
_refine_ls_R_factor_all 0.1181
_refine_ls_R_factor_gt 0.0516
_refine_ls_shift/su_max 0.000
_refine_ls_shift/su_mean 0.000
_refine_ls_structure_factor_coef Fsqd
_refine_ls_weighting_details 'calc w=1/[\s^2^(Fo^2^)+(0.0241P)^2^+8.1315P] where P=(Fo^2^+2Fc^2^)/3'
_refine_ls_weighting_scheme calc
_refine_ls_wR_factor_gt 0.0812
_refine_ls_wR_factor_ref 0.1020
_reflns_number_gt 3729
_reflns_number_total 6281
_reflns_threshold_expression >2sigma(I)
_cod_data_source_file b800531a.txt
_cod_data_source_block dpr0002
_cod_depositor_comments
;
The following automatic conversions were performed:
'_symmetry_cell_setting' value 'Monoclinic' changed to 'monoclinic'
according to '/home/saulius/struct/CIF-dictionaries/cif_core.dic'
dictionary named 'cif_core.dic' version 2.4.1 from 2010-06-29.

Automatic conversion script
Id: cif_fix_enum 1527 2010-12-29 10:47:43Z saulius 
;
_cod_original_sg_symbol_H-M P2(1)/c
_cod_database_code 7003850

loop_
_symmetry_equiv_pos_as_xyz
'x, y, z'
'-x, y+1/2, -z+1/2'
'-x, -y, -z'
'x, -y-1/2, z-1/2'

loop_
_atom_site_label
_atom_site_type_symbol
_atom_site_fract_x
_atom_site_fract_y
_atom_site_fract_z
_atom_site_U_iso_or_equiv
_atom_site_adp_type
_atom_site_occupancy
_atom_site_symmetry_multiplicity
_atom_site_calc_flag
_atom_site_refinement_flags
_atom_site_disorder_assembly
_atom_site_disorder_group
C1 C -0.0796(5) 0.6803(2) 0.6283(4) 0.0285(12) Uani 1 1 d . . .
H1 H -0.0549 0.7146 0.6450 0.034 Uiso 1 1 calc R . .
C2 C -0.1955(5) 0.6728(2) 0.5744(4) 0.0310(13) Uani 1 1 d . . .
H2 H -0.2468 0.7015 0.5551 0.037 Uiso 1 1 calc R . .
C3 C -0.2334(5) 0.6232(2) 0.5498(4) 0.0326(13) Uani 1 1 d . . .
H3 H -0.3115 0.6172 0.5140 0.039 Uiso 1 1 calc R . .
C4 C -0.1545(5) 0.5818(2) 0.5787(4) 0.0326(13) Uani 1 1 d . . .
H4 H -0.1792 0.5474 0.5627 0.039 Uiso 1 1 calc R . .
C5 C -0.0393(5) 0.59115(19) 0.6310(4) 0.0257(12) Uani 1 1 d . . .
C6 C 0.0545(5) 0.54947(19) 0.6595(4) 0.0245(12) Uani 1 1 d . . .
C7 C 0.0281(5) 0.4964(2) 0.6490(4) 0.0326(13) Uani 1 1 d . . .
H7 H -0.0527 0.4853 0.6247 0.039 Uiso 1 1 calc R . .
C8 C 0.1226(5) 0.4598(2) 0.6749(4) 0.0333(13) Uani 1 1 d . . .
H8 H 0.1050 0.4239 0.6718 0.040 Uiso 1 1 calc R . .
C9 C 0.2422(5) 0.47742(19) 0.7049(4) 0.0317(13) Uani 1 1 d . . .
H9 H 0.3080 0.4536 0.7203 0.038 Uiso 1 1 calc R . .
C10 C 0.2641(5) 0.53023(19) 0.7122(4) 0.0287(12) Uani 1 1 d . . .
H10 H 0.3470 0.5416 0.7299 0.034 Uiso 1 1 calc R . .
C11 C 0.3195(5) 0.6480(2) 0.5258(4) 0.0290(12) Uani 1 1 d . . .
H11 H 0.3040 0.6120 0.5219 0.035 Uiso 1 1 calc R . .
C12 C 0.3998(5) 0.6708(2) 0.4503(4) 0.0322(13) Uani 1 1 d . . .
H12 H 0.4376 0.6504 0.3959 0.039 Uiso 1 1 calc R . .
C13 C 0.4240(5) 0.7240(2) 0.4557(4) 0.0331(13) Uani 1 1 d . . .
H13 H 0.4793 0.7400 0.4059 0.040 Uiso 1 1 calc R . .
C14 C 0.3648(5) 0.7534(2) 0.5361(4) 0.0295(12) Uani 1 1 d . . .
H14 H 0.3801 0.7894 0.5407 0.035 Uiso 1 1 calc R . .
C15 C 0.2832(4) 0.72943(18) 0.6096(4) 0.0230(12) Uani 1 1 d . . .
C16 C 0.2135(4) 0.75710(19) 0.6980(4) 0.0233(12) Uani 1 1 d . . .
C17 C 0.2084(5) 0.8114(2) 0.7032(4) 0.0316(13) Uani 1 1 d . . .
H17 H 0.2560 0.8319 0.6548 0.038 Uiso 1 1 calc R . .
C18 C 0.1319(5) 0.8346(2) 0.7809(5) 0.0374(14) Uani 1 1 d . . .
H18 H 0.1272 0.8712 0.7863 0.045 Uiso 1 1 calc R . .
C19 C 0.0632(5) 0.8033(2) 0.8499(4) 0.0325(13) Uani 1 1 d . . .
H19 H 0.0092 0.8189 0.9013 0.039 Uiso 1 1 calc R . .
C20 C 0.0717(5) 0.7487(2) 0.8454(4) 0.0259(12) Uani 1 1 d . . .
C21 C -0.0055(5) 0.7193(2) 0.9308(4) 0.0362(14) Uani 1 1 d . . .
H21A H -0.0704 0.7436 0.9576 0.043 Uiso 1 1 calc R . .
H21B H 0.0528 0.7124 0.9915 0.043 Uiso 1 1 calc R . .
C22 C -0.0759(5) 0.66680(19) 0.9058(4) 0.0334(13) Uani 1 1 d . . .
H22A H -0.1579 0.6661 0.9439 0.040 Uiso 1 1 calc R . .
H22B H -0.0933 0.6644 0.8279 0.040 Uiso 1 1 calc R . .
C23 C 0.0044(5) 0.6209(2) 0.9410(4) 0.0309(13) Uani 1 1 d . . .
C24 C -0.0267(5) 0.5886(2) 1.0278(4) 0.0376(14) Uani 1 1 d . . .
H24 H -0.1087 0.5902 1.0586 0.045 Uiso 1 1 calc R . .
C25 C 0.0636(6) 0.5539(2) 1.0686(5) 0.0456(16) Uani 1 1 d . . .
H25 H 0.0412 0.5295 1.1220 0.055 Uiso 1 1 calc R . .
C26 C 0.1877(6) 0.5561(2) 1.0291(4) 0.0393(14) Uani 1 1 d . . .
H26 H 0.2523 0.5352 1.0596 0.047 Uiso 1 1 calc R . .
C27 C 0.2154(5) 0.59006(19) 0.9430(4) 0.0305(13) Uani 1 1 d . . .
C28 C 0.3463(5) 0.60340(19) 0.9054(4) 0.0292(12) Uani 1 1 d . . .
C29 C 0.4589(5) 0.5865(2) 0.9570(4) 0.0372(14) Uani 1 1 d . . .
H29 H 0.4550 0.5638 1.0167 0.045 Uiso 1 1 calc R . .
C30 C 0.5758(6) 0.6038(2) 0.9187(5) 0.0444(15) Uani 1 1 d . . .
H30 H 0.6523 0.5920 0.9506 0.053 Uiso 1 1 calc R . .
C31 C 0.5791(5) 0.6383(2) 0.8338(5) 0.0392(14) Uani 1 1 d . . .
H31 H 0.6576 0.6513 0.8088 0.047 Uiso 1 1 calc R . .
C32 C 0.4653(5) 0.6538(2) 0.7852(4) 0.0309(13) Uani 1 1 d . . .
H32 H 0.4688 0.6770 0.7263 0.037 Uiso 1 1 calc R . .
F1 F 0.5142(3) 0.44441(12) 0.6333(3) 0.0535(9) Uani 1 1 d . . .
F2 F 0.6742(3) 0.42245(11) 0.7500(3) 0.0606(10) Uani 1 1 d . . .
F3 F 0.5765(3) 0.52945(11) 0.6416(3) 0.0511(9) Uani 1 1 d . . .
F4 F 0.5328(3) 0.48552(12) 0.7977(3) 0.0509(9) Uani 1 1 d . . .
F5 F 0.7392(3) 0.50750(11) 0.7568(3) 0.0475(8) Uani 1 1 d . . .
F6 F 0.7204(3) 0.46587(12) 0.5935(3) 0.0552(9) Uani 1 1 d . . .
F7 F 0.1632(3) 0.30227(15) 0.8225(3) 0.0704(11) Uani 1 1 d . . .
F8 F 0.2972(3) 0.37077(11) 0.8470(3) 0.0593(10) Uani 1 1 d . . .
F9 F 0.3377(3) 0.29264(12) 0.9242(2) 0.0464(8) Uani 1 1 d . . .
F10 F 0.2873(4) 0.33255(15) 0.6823(3) 0.0785(12) Uani 1 1 d . . .
F11 F 0.3272(5) 0.25418(13) 0.7597(3) 0.0979(16) Uani 1 1 d . . .
F12 F 0.4622(3) 0.32182(16) 0.7868(3) 0.0764(12) Uani 1 1 d . . .
N1 N -0.0007(3) 0.64096(15) 0.6580(3) 0.0212(9) Uani 1 1 d . . .
N2 N 0.1717(4) 0.56689(15) 0.6950(3) 0.0238(10) Uani 1 1 d . . .
N3 N 0.2623(4) 0.67643(15) 0.6059(3) 0.0226(9) Uani 1 1 d . . .
N4 N 0.1504(4) 0.72564(15) 0.7713(3) 0.0234(10) Uani 1 1 d . . .
N5 N 0.1201(4) 0.61804(15) 0.8926(3) 0.0272(10) Uani 1 1 d . . .
N6 N 0.3489(4) 0.63682(15) 0.8192(3) 0.0255(10) Uani 1 1 d . . .
P1 P 0.62538(15) 0.47588(6) 0.69514(14) 0.0412(4) Uani 1 1 d . . .
P2 P 0.31262(14) 0.31217(6) 0.80183(12) 0.0345(4) Uani 1 1 d . . .
Ru1 Ru 0.17370(4) 0.645972(15) 0.74048(3) 0.02293(13) Uani 1 1 d . . .

loop_
_atom_site_aniso_label
_atom_site_aniso_U_11
_atom_site_aniso_U_22
_atom_site_aniso_U_33
_atom_site_aniso_U_23
_atom_site_aniso_U_13
_atom_site_aniso_U_12
C1 0.035(3) 0.027(3) 0.023(3) 0.005(2) 0.003(2) 0.006(2)
C2 0.035(3) 0.031(3) 0.027(3) 0.006(3) 0.002(3) 0.006(3)
C3 0.029(3) 0.041(3) 0.028(3) 0.004(3) -0.001(3) -0.001(3)
C4 0.034(3) 0.030(3) 0.033(3) 0.000(3) -0.002(3) -0.005(3)
C5 0.029(3) 0.029(3) 0.020(3) 0.001(2) 0.010(2) -0.002(2)
C6 0.030(3) 0.026(3) 0.018(3) -0.002(2) 0.007(2) -0.002(2)
C7 0.030(3) 0.029(3) 0.039(3) -0.002(3) 0.004(3) -0.005(3)
C8 0.038(3) 0.025(3) 0.037(3) 0.000(3) 0.009(3) 0.000(3)
C9 0.034(3) 0.022(3) 0.040(4) 0.001(3) 0.007(3) 0.008(2)
C10 0.033(3) 0.026(3) 0.027(3) -0.002(2) -0.001(2) 0.002(2)
C11 0.035(3) 0.027(3) 0.025(3) -0.003(3) -0.002(2) 0.000(3)
C12 0.033(3) 0.037(3) 0.027(3) -0.004(3) 0.008(3) 0.001(3)
C13 0.035(3) 0.040(3) 0.024(3) 0.005(3) 0.009(3) -0.003(3)
C14 0.030(3) 0.026(3) 0.033(3) 0.003(3) 0.000(3) -0.003(2)
C15 0.023(3) 0.020(3) 0.026(3) 0.003(2) -0.006(2) -0.002(2)
C16 0.021(3) 0.027(3) 0.023(3) -0.003(2) -0.003(2) -0.003(2)
C17 0.033(3) 0.028(3) 0.033(3) 0.001(3) -0.001(3) -0.006(3)
C18 0.039(3) 0.026(3) 0.048(4) -0.005(3) 0.004(3) 0.002(3)
C19 0.029(3) 0.036(3) 0.032(3) -0.010(3) 0.008(3) 0.005(3)
C20 0.026(3) 0.030(3) 0.022(3) -0.005(2) -0.003(2) 0.002(2)
C21 0.043(3) 0.035(3) 0.031(3) -0.007(3) 0.010(3) 0.003(3)
C22 0.033(3) 0.037(3) 0.031(3) -0.003(3) 0.012(3) 0.001(3)
C23 0.032(3) 0.032(3) 0.028(3) -0.002(3) 0.002(3) -0.004(3)
C24 0.041(3) 0.037(3) 0.035(4) -0.001(3) 0.011(3) -0.005(3)
C25 0.059(4) 0.039(4) 0.039(4) 0.010(3) 0.014(3) -0.007(3)
C26 0.048(4) 0.034(3) 0.036(4) 0.006(3) 0.003(3) 0.004(3)
C27 0.044(3) 0.026(3) 0.021(3) -0.005(3) 0.001(3) 0.001(3)
C28 0.036(3) 0.028(3) 0.023(3) -0.006(3) 0.002(3) 0.001(2)
C29 0.048(4) 0.033(3) 0.031(3) 0.002(3) -0.003(3) 0.002(3)
C30 0.035(4) 0.049(4) 0.050(4) 0.000(3) -0.010(3) 0.000(3)
C31 0.022(3) 0.045(4) 0.051(4) 0.002(3) -0.005(3) -0.002(3)
C32 0.031(3) 0.036(3) 0.026(3) -0.001(3) 0.003(2) -0.002(3)
F1 0.041(2) 0.052(2) 0.067(2) -0.0133(18) -0.0014(17) -0.0055(16)
F2 0.057(2) 0.0330(18) 0.092(3) 0.0071(19) -0.012(2) 0.0063(17)
F3 0.058(2) 0.0406(19) 0.055(2) 0.0086(17) -0.0071(17) 0.0035(16)
F4 0.049(2) 0.051(2) 0.053(2) 0.0038(17) 0.0115(17) 0.0020(16)
F5 0.046(2) 0.0393(19) 0.057(2) -0.0023(17) -0.0047(16) -0.0021(16)
F6 0.047(2) 0.055(2) 0.063(2) -0.0206(18) 0.0158(18) -0.0092(17)
F7 0.047(2) 0.090(3) 0.074(3) 0.013(2) -0.0109(19) -0.017(2)
F8 0.087(3) 0.0329(19) 0.058(2) 0.0029(17) 0.017(2) 0.0035(17)
F9 0.053(2) 0.054(2) 0.0319(19) 0.0113(16) 0.0069(16) 0.0052(16)
F10 0.123(3) 0.077(3) 0.035(2) 0.0169(19) -0.014(2) -0.009(2)
F11 0.192(5) 0.038(2) 0.064(3) -0.012(2) 0.057(3) 0.008(3)
F12 0.047(2) 0.110(3) 0.073(3) 0.035(2) 0.027(2) 0.009(2)
N1 0.025(2) 0.020(2) 0.019(2) 0.0007(19) 0.0052(18) 0.0008(19)
N2 0.025(2) 0.024(2) 0.022(2) 0.0005(19) 0.0035(19) 0.0000(19)
N3 0.024(2) 0.023(2) 0.021(2) -0.0006(19) -0.0013(18) 0.0008(18)
N4 0.022(2) 0.023(2) 0.025(2) -0.004(2) -0.0003(19) 0.0007(18)
N5 0.033(3) 0.023(2) 0.025(3) -0.001(2) 0.007(2) -0.001(2)
N6 0.028(2) 0.027(2) 0.022(2) -0.002(2) 0.0037(19) 0.0018(19)
P1 0.0383(9) 0.0319(9) 0.0535(11) -0.0014(8) 0.0011(8) 0.0014(7)
P2 0.0441(9) 0.0320(8) 0.0274(9) 0.0040(7) 0.0070(7) 0.0041(7)
Ru1 0.0242(2) 0.0224(2) 0.0222(2) -0.0015(2) 0.00261(16) 0.0008(2)

loop_
_atom_type_symbol
_atom_type_description
_atom_type_scat_dispersion_real
_atom_type_scat_dispersion_imag
_atom_type_scat_source
C C 0.0033 0.0016 'International Tables Vol C Tables 4.2.6.8 and 6.1.1.4'
H H 0.0000 0.0000 'International Tables Vol C Tables 4.2.6.8 and 6.1.1.4'
N N 0.0061 0.0033 'International Tables Vol C Tables 4.2.6.8 and 6.1.1.4'
F F 0.0171 0.0103 'International Tables Vol C Tables 4.2.6.8 and 6.1.1.4'
P P 0.1023 0.0942 'International Tables Vol C Tables 4.2.6.8 and 6.1.1.4'
Ru Ru -1.2594 0.8363 'International Tables Vol C Tables 4.2.6.8 and 6.1.1.4'

loop_
_geom_angle_atom_site_label_1
_geom_angle_atom_site_label_2
_geom_angle_atom_site_label_3
_geom_angle
_geom_angle_site_symmetry_1
_geom_angle_site_symmetry_3
_geom_angle_publ_flag
N1 C1 C2 123.7(5) . . ?
N1 C1 H1 118.2 . . ?
C2 C1 H1 118.2 . . ?
C3 C2 C1 119.1(5) . . ?
C3 C2 H2 120.5 . . ?
C1 C2 H2 120.5 . . ?
C2 C3 C4 118.8(5) . . ?
C2 C3 H3 120.6 . . ?
C4 C3 H3 120.6 . . ?
C5 C4 C3 120.1(5) . . ?
C5 C4 H4 119.9 . . ?
C3 C4 H4 119.9 . . ?
N1 C5 C4 121.7(5) . . ?
N1 C5 C6 114.5(4) . . ?
C4 C5 C6 123.8(5) . . ?
N2 C6 C7 121.5(5) . . ?
N2 C6 C5 115.3(4) . . ?
C7 C6 C5 123.1(5) . . ?
C6 C7 C8 119.5(5) . . ?
C6 C7 H7 120.2 . . ?
C8 C7 H7 120.2 . . ?
C9 C8 C7 118.8(5) . . ?
C9 C8 H8 120.6 . . ?
C7 C8 H8 120.6 . . ?
C10 C9 C8 119.4(5) . . ?
C10 C9 H9 120.3 . . ?
C8 C9 H9 120.3 . . ?
N2 C10 C9 123.3(5) . . ?
N2 C10 H10 118.3 . . ?
C9 C10 H10 118.3 . . ?
N3 C11 C12 122.0(5) . . ?
N3 C11 H11 119.0 . . ?
C12 C11 H11 119.0 . . ?
C11 C12 C13 119.5(5) . . ?
C11 C12 H12 120.3 . . ?
C13 C12 H12 120.3 . . ?
C12 C13 C14 118.9(5) . . ?
C12 C13 H13 120.5 . . ?
C14 C13 H13 120.5 . . ?
C15 C14 C13 120.1(5) . . ?
C15 C14 H14 119.9 . . ?
C13 C14 H14 119.9 . . ?
N3 C15 C14 120.8(4) . . ?
N3 C15 C16 114.5(4) . . ?
C14 C15 C16 124.7(4) . . ?
N4 C16 C17 122.3(5) . . ?
N4 C16 C15 115.9(4) . . ?
C17 C16 C15 121.8(5) . . ?
C18 C17 C16 118.9(5) . . ?
C18 C17 H17 120.5 . . ?
C16 C17 H17 120.5 . . ?
C19 C18 C17 118.8(5) . . ?
C19 C18 H18 120.6 . . ?
C17 C18 H18 120.6 . . ?
C18 C19 C20 121.6(5) . . ?
C18 C19 H19 119.2 . . ?
C20 C19 H19 119.2 . . ?
N4 C20 C19 119.7(5) . . ?
N4 C20 C21 124.7(4) . . ?
C19 C20 C21 115.5(4) . . ?
C20 C21 C22 122.5(4) . . ?
C20 C21 H21A 106.7 . . ?
C22 C21 H21A 106.7 . . ?
C20 C21 H21B 106.7 . . ?
C22 C21 H21B 106.7 . . ?
H21A C21 H21B 106.6 . . ?
C23 C22 C21 110.7(4) . . ?
C23 C22 H22A 109.5 . . ?
C21 C22 H22A 109.5 . . ?
C23 C22 H22B 109.5 . . ?
C21 C22 H22B 109.5 . . ?
H22A C22 H22B 108.1 . . ?
N5 C23 C24 121.2(5) . . ?
N5 C23 C22 114.4(4) . . ?
C24 C23 C22 123.7(5) . . ?
C25 C24 C23 119.9(5) . . ?
C25 C24 H24 120.0 . . ?
C23 C24 H24 120.0 . . ?
C26 C25 C24 118.8(5) . . ?
C26 C25 H25 120.6 . . ?
C24 C25 H25 120.6 . . ?
C25 C26 C27 119.1(5) . . ?
C25 C26 H26 120.5 . . ?
C27 C26 H26 120.5 . . ?
N5 C27 C26 121.0(5) . . ?
N5 C27 C28 113.9(4) . . ?
C26 C27 C28 124.8(5) . . ?
N6 C28 C29 121.8(5) . . ?
N6 C28 C27 114.1(4) . . ?
C29 C28 C27 124.0(5) . . ?
C30 C29 C28 119.0(5) . . ?
C30 C29 H29 120.5 . . ?
C28 C29 H29 120.5 . . ?
C31 C30 C29 119.5(5) . . ?
C31 C30 H30 120.3 . . ?
C29 C30 H30 120.3 . . ?
C30 C31 C32 119.4(5) . . ?
C30 C31 H31 120.3 . . ?
C32 C31 H31 120.3 . . ?
N6 C32 C31 122.7(5) . . ?
N6 C32 H32 118.6 . . ?
C31 C32 H32 118.6 . . ?
C1 N1 C5 116.6(4) . . ?
C1 N1 Ru1 128.1(3) . . ?
C5 N1 Ru1 115.4(3) . . ?
C10 N2 C6 117.1(4) . . ?
C10 N2 Ru1 128.0(3) . . ?
C6 N2 Ru1 114.0(3) . . ?
C11 N3 C15 118.7(4) . . ?
C11 N3 Ru1 125.5(3) . . ?
C15 N3 Ru1 114.8(3) . . ?
C20 N4 C16 118.4(4) . . ?
C20 N4 Ru1 127.9(3) . . ?
C16 N4 Ru1 113.3(3) . . ?
C23 N5 C27 118.4(4) . . ?
C23 N5 Ru1 128.4(4) . . ?
C27 N5 Ru1 112.9(3) . . ?
C32 N6 C28 117.5(4) . . ?
C32 N6 Ru1 127.3(3) . . ?
C28 N6 Ru1 114.4(3) . . ?
F1 P1 F3 90.31(18) . . ?
F1 P1 F2 90.02(19) . . ?
F3 P1 F2 179.4(2) . . ?
F1 P1 F4 90.87(18) . . ?
F3 P1 F4 90.07(18) . . ?
F2 P1 F4 89.45(19) . . ?
F1 P1 F6 89.82(18) . . ?
F3 P1 F6 90.68(19) . . ?
F2 P1 F6 89.8(2) . . ?
F4 P1 F6 179.0(2) . . ?
F1 P1 F5 179.3(2) . . ?
F3 P1 F5 89.84(17) . . ?
F2 P1 F5 89.83(18) . . ?
F4 P1 F5 89.79(18) . . ?
F6 P1 F5 89.51(18) . . ?
F11 P2 F10 91.1(2) . . ?
F11 P2 F12 90.7(2) . . ?
F10 P2 F12 90.1(2) . . ?
F11 P2 F7 89.9(2) . . ?
F10 P2 F7 92.3(2) . . ?
F12 P2 F7 177.5(2) . . ?
F11 P2 F8 178.9(2) . . ?
F10 P2 F8 89.9(2) . . ?
F12 P2 F8 89.7(2) . . ?
F7 P2 F8 89.6(2) . . ?
F11 P2 F9 90.0(2) . . ?
F10 P2 F9 178.8(2) . . ?
F12 P2 F9 90.06(18) . . ?
F7 P2 F9 87.53(18) . . ?
F8 P2 F9 88.95(18) . . ?
N3 Ru1 N6 91.25(15) . . ?
N3 Ru1 N5 168.14(16) . . ?
N6 Ru1 N5 77.31(16) . . ?
N3 Ru1 N1 91.40(14) . . ?
N6 Ru1 N1 169.93(14) . . ?
N5 Ru1 N1 100.41(15) . . ?
N3 Ru1 N4 80.18(15) . . ?
N6 Ru1 N4 97.34(15) . . ?
N5 Ru1 N4 98.02(16) . . ?
N1 Ru1 N4 92.68(15) . . ?
N3 Ru1 N2 98.87(15) . . ?
N6 Ru1 N2 91.37(15) . . ?
N5 Ru1 N2 84.67(15) . . ?
N1 Ru1 N2 78.63(15) . . ?
N4 Ru1 N2 171.25(15) . . ?

loop_
_geom_bond_atom_site_label_1
_geom_bond_atom_site_label_2
_geom_bond_distance
_geom_bond_site_symmetry_2
_geom_bond_publ_flag
C1 N1 1.339(6) . ?
C1 C2 1.379(7) . ?
C1 H1 0.9300 . ?
C2 C3 1.352(7) . ?
C2 H2 0.9300 . ?
C3 C4 1.376(7) . ?
C3 H3 0.9300 . ?
C4 C5 1.370(7) . ?
C4 H4 0.9300 . ?
C5 N1 1.365(6) . ?
C5 C6 1.477(7) . ?
C6 N2 1.360(6) . ?
C6 C7 1.380(6) . ?
C7 C8 1.384(7) . ?
C7 H7 0.9300 . ?
C8 C9 1.364(7) . ?
C8 H8 0.9300 . ?
C9 C10 1.362(6) . ?
C9 H9 0.9300 . ?
C10 N2 1.350(6) . ?
C10 H10 0.9300 . ?
C11 N3 1.353(6) . ?
C11 C12 1.371(7) . ?
C11 H11 0.9300 . ?
C12 C13 1.375(7) . ?
C12 H12 0.9300 . ?
C13 C14 1.378(7) . ?
C13 H13 0.9300 . ?
C14 C15 1.377(6) . ?
C14 H14 0.9300 . ?
C15 N3 1.363(6) . ?
C15 C16 1.478(7) . ?
C16 N4 1.367(6) . ?
C16 C17 1.380(6) . ?
C17 C18 1.371(7) . ?
C17 H17 0.9300 . ?
C18 C19 1.361(7) . ?
C18 H18 0.9300 . ?
C19 C20 1.391(7) . ?
C19 H19 0.9300 . ?
C20 N4 1.354(6) . ?
C20 C21 1.513(7) . ?
C21 C22 1.548(7) . ?
C21 H21A 0.9700 . ?
C21 H21B 0.9700 . ?
C22 C23 1.492(7) . ?
C22 H22A 0.9700 . ?
C22 H22B 0.9700 . ?
C23 N5 1.340(6) . ?
C23 C24 1.380(7) . ?
C24 C25 1.375(7) . ?
C24 H24 0.9300 . ?
C25 C26 1.375(7) . ?
C25 H25 0.9300 . ?
C26 C27 1.390(7) . ?
C26 H26 0.9300 . ?
C27 N5 1.360(6) . ?
C27 C28 1.471(7) . ?
C28 N6 1.352(6) . ?
C28 C29 1.390(7) . ?
C29 C30 1.371(7) . ?
C29 H29 0.9300 . ?
C30 C31 1.356(7) . ?
C30 H30 0.9300 . ?
C31 C32 1.375(7) . ?
C31 H31 0.9300 . ?
C32 N6 1.346(6) . ?
C32 H32 0.9300 . ?
F1 P1 1.589(3) . ?
F2 P1 1.593(3) . ?
F3 P1 1.590(3) . ?
F4 P1 1.599(3) . ?
F5 P1 1.610(3) . ?
F6 P1 1.607(3) . ?
F7 P2 1.588(4) . ?
F8 P2 1.594(3) . ?
F9 P2 1.595(3) . ?
F10 P2 1.570(4) . ?
F11 P2 1.566(4) . ?
F12 P2 1.578(4) . ?
N1 Ru1 2.068(4) . ?
N2 Ru1 2.082(4) . ?
N3 Ru1 2.038(4) . ?
N4 Ru1 2.070(4) . ?
N5 Ru1 2.067(4) . ?
N6 Ru1 2.062(4) . ?
